data_1549125
loop_
_publ_author_name
'Umezono, Satoru'
'Okuno, Tsunehisa'

_publ_section_title
;
 5-[Phenyl(pyridin-4-yl)amino]penta-2,4-diyn-1-ol
;
_journal_coeditor_code XU4034
_journal_issue 3
_journal_name_full IUCrData
_journal_page_first x180454
_journal_paper_doi 10.1107/S2414314618004546
_journal_volume 3
_journal_year 2018
_chemical_formula_iupac 'C16 H12 N2 O'
_chemical_formula_moiety 'C16 H12 N2 O'
_chemical_formula_sum 'C16 H12 N2 O'
_chemical_formula_weight 248.28
_chemical_name_systematic
;
5-[Phenyl(pyridin-4-yl)amino]penta-2,4-diyn-1-ol
;
_space_group_crystal_system triclinic
_space_group_IT_number 2
_space_group_name_Hall '-P 1'
_space_group_name_H-M_alt 'P -1'
_symmetry_space_group_name_Hall '-P 1'
_symmetry_space_group_name_H-M 'P -1'
_atom_sites_solution_hydrogens geom
_atom_sites_solution_primary direct
_atom_sites_solution_secondary difmap
_cell_angle_alpha 85.067(9)
_cell_angle_beta 88.517(9)
_cell_angle_gamma 84.335(6)
_cell_formula_units_Z 2
_cell_length_a 4.0205(11)
_cell_length_b 11.316(3)
_cell_length_c 13.781(4)
_cell_measurement_reflns_used 2024
_cell_measurement_temperature 93
_cell_measurement_theta_max 31.22
_cell_measurement_theta_min 2.44
_cell_volume 621.5(3)
_computing_cell_refinement
;
CrystalClear (Rigaku, 2008)
;
_computing_data_collection
;
CrystalClear (Rigaku, 2008)
;
_computing_data_reduction
;
CrystalClear (Rigaku, 2008)
;
_computing_molecular_graphics
;
ORTEP-3 for Windows (Farrugia, 2012)
;
_computing_publication_material
;
CrystalStructure (Rigaku, 2014)
;
_computing_structure_refinement
;
SHELXL2013 (Sheldrick, 2008)
;
_computing_structure_solution
;
SIR92 (Altomare <i>et al.</i>,  1994)
;
_diffrn_ambient_temperature 93
_diffrn_detector_area_resol_mean 7.111
_diffrn_measured_fraction_theta_full 0.984
_diffrn_measured_fraction_theta_max 0.984
_diffrn_measurement_device_type 'Rigaku Saturn724+'
_diffrn_measurement_method \w
_diffrn_radiation_type 'Mo K\a'
_diffrn_radiation_wavelength 0.71075
_diffrn_reflns_av_R_equivalents 0.0188
_diffrn_reflns_limit_h_max 4
_diffrn_reflns_limit_h_min -4
_diffrn_reflns_limit_k_max 13
_diffrn_reflns_limit_k_min -13
_diffrn_reflns_limit_l_max 16
_diffrn_reflns_limit_l_min -14
_diffrn_reflns_number 4294
_diffrn_reflns_theta_full 24.996
_diffrn_reflns_theta_max 24.996
_diffrn_reflns_theta_min 3.347
_diffrn_standards_number 0
_exptl_absorpt_coefficient_mu 0.085
_exptl_absorpt_correction_T_max 0.997
_exptl_absorpt_correction_T_min 0.995
_exptl_absorpt_correction_type numerical
_exptl_absorpt_process_details
;
(NUMABS; Rigaku, 1999)
;
_exptl_crystal_colour colorless
_exptl_crystal_density_diffrn 1.327
_exptl_crystal_density_method 'not measured'
_exptl_crystal_description block
_exptl_crystal_F_000 260.00
_exptl_crystal_size_max 0.100
_exptl_crystal_size_mid 0.060
_exptl_crystal_size_min 0.040
_refine_diff_density_max 0.18
_refine_diff_density_min -0.17
_refine_ls_extinction_method none
_refine_ls_goodness_of_fit_ref 1.061
_refine_ls_hydrogen_treatment mixed
_refine_ls_number_parameters 176
_refine_ls_number_reflns 2156
_refine_ls_number_restraints 0
_refine_ls_R_factor_all 0.0472
_refine_ls_R_factor_gt 0.0376
_refine_ls_shift/su_max 0.000
_refine_ls_structure_factor_coef Fsqd
_refine_ls_weighting_details 'w = 1/[\s^2^(Fo^2^)+(0.0614P)^2^+0.0857P] where P=(Fo^2^+2Fc^2^)/3'
_refine_ls_weighting_scheme calc
_refine_ls_wR_factor_gt 0.0970
_refine_ls_wR_factor_ref 0.1039
_reflns_number_gt 1773
_reflns_number_total 2156
_reflns_threshold_expression F^2^>2.0\s(F^2^)
_cod_data_source_file xu4034sup1.cif
_cod_data_source_block I
_cod_database_code 1549125

loop_
_symmetry_equiv_pos_site_id
_symmetry_equiv_pos_as_xyz
1 +X,+Y,+Z
2 -X,-Y,-Z

loop_
_atom_site_type_symbol
_atom_site_label
_atom_site_fract_x
_atom_site_fract_y
_atom_site_fract_z
_atom_site_U_iso_or_equiv
_atom_site_adp_type
_atom_site_calc_flag
_atom_site_refinement_flags
_atom_site_occupancy
O O1 0.1044(3) 0.04808(8) 0.19758(7) 0.0212(3) Uani d . 1
N N1 0.3981(3) 0.65837(10) 0.24201(8) 0.0164(3) Uani d . 1
N N2 0.6840(3) 0.82820(10) -0.02810(8) 0.0199(3) Uani d . 1
C C1 0.4983(3) 0.71528(12) 0.15208(10) 0.0158(3) Uani d . 1
C C2 0.4407(4) 0.66720(13) 0.06486(10) 0.0194(3) Uani d . 1
C C3 0.5357(4) 0.72613(13) -0.02170(11) 0.0205(3) Uani d . 1
C C4 0.7401(4) 0.87159(13) 0.05677(11) 0.0200(3) Uani d . 1
C C5 0.6560(4) 0.81987(12) 0.14734(10) 0.0179(3) Uani d . 1
C C6 0.4511(4) 0.70306(12) 0.33530(10) 0.0162(3) Uani d . 1
C C7 0.3302(4) 0.81874(13) 0.35304(10) 0.0188(3) Uani d . 1
C C8 0.3819(4) 0.85885(13) 0.44329(10) 0.0209(3) Uani d . 1
C C9 0.5475(4) 0.78394(13) 0.51558(11) 0.0226(3) Uani d . 1
C C10 0.6625(4) 0.66780(13) 0.49748(11) 0.0227(4) Uani d . 1
C C11 0.6158(4) 0.62704(13) 0.40721(10) 0.0188(3) Uani d . 1
C C12 0.2817(4) 0.55039(12) 0.24330(10) 0.0174(3) Uani d . 1
C C13 0.1761(4) 0.45476(12) 0.24541(10) 0.0180(3) Uani d . 1
C C14 0.0675(4) 0.34287(12) 0.24871(10) 0.0175(3) Uani d . 1
C C15 -0.0230(4) 0.24424(12) 0.25177(10) 0.0185(3) Uani d . 1
C C16 -0.1235(4) 0.12318(12) 0.25070(11) 0.0207(3) Uani d . 1
H H1 0.172(6) 0.095(2) 0.1360(17) 0.064(7) Uiso d . 1
H H2 0.33779 0.59513 0.06506 0.0233 Uiso calc R 1
H H3 0.49387 0.69255 -0.08052 0.0246 Uiso calc R 1
H H4 0.84561 0.94331 0.05448 0.0240 Uiso calc R 1
H H5 0.70444 0.85476 0.20501 0.0214 Uiso calc R 1
H H7 0.2138 0.86961 0.30405 0.0225 Uiso calc R 1
H H8 0.30342 0.93816 0.45577 0.0251 Uiso calc R 1
H H9 0.58203 0.81201 0.5772 0.0271 Uiso calc R 1
H H10 0.77347 0.61624 0.54709 0.0272 Uiso calc R 1
H H11 0.69548 0.54789 0.39459 0.0226 Uiso calc R 1
H H16A -0.14132 0.08758 0.31859 0.0249 Uiso calc R 1
H H16B -0.34725 0.12755 0.22151 0.0249 Uiso calc R 1

loop_
_atom_site_aniso_label
_atom_site_aniso_U_11
_atom_site_aniso_U_22
_atom_site_aniso_U_33
_atom_site_aniso_U_12
_atom_site_aniso_U_13
_atom_site_aniso_U_23
O1 0.0271(6) 0.0156(5) 0.0208(6) -0.0027(4) 0.0032(4) -0.0008(4)
N1 0.0215(7) 0.0131(6) 0.0153(6) -0.0046(5) 0.0002(5) -0.0007(5)
N2 0.0218(7) 0.0204(7) 0.0172(7) -0.0017(5) 0.0009(5) -0.0007(5)
C1 0.0141(7) 0.0170(7) 0.0154(7) 0.0009(5) 0.0005(6) 0.0003(5)
C2 0.0216(8) 0.0174(7) 0.0196(8) -0.0032(6) -0.0011(6) -0.0015(6)
C3 0.0229(8) 0.0214(8) 0.0176(8) -0.0031(6) -0.0008(6) -0.0029(6)
C4 0.0210(8) 0.0179(7) 0.0208(8) -0.0026(6) 0.0013(6) 0.0005(6)
C5 0.0186(8) 0.0185(7) 0.0170(7) -0.0026(6) -0.0010(6) -0.0029(6)
C6 0.0170(7) 0.0185(7) 0.0139(7) -0.0055(6) 0.0006(6) -0.0019(6)
C7 0.0182(8) 0.0190(7) 0.0190(8) -0.0028(6) -0.0004(6) 0.0005(6)
C8 0.0221(8) 0.0201(8) 0.0212(8) -0.0034(6) 0.0015(6) -0.0043(6)
C9 0.0233(8) 0.0299(9) 0.0160(8) -0.0081(7) 0.0010(6) -0.0047(6)
C10 0.0228(8) 0.0265(8) 0.0182(8) -0.0039(6) -0.0007(6) 0.0035(6)
C11 0.0207(8) 0.0160(7) 0.0195(8) -0.0022(6) 0.0023(6) 0.0001(6)
C12 0.0197(8) 0.0175(8) 0.0145(7) 0.0000(6) 0.0002(6) -0.0015(6)
C13 0.0221(8) 0.0175(8) 0.0144(7) -0.0016(6) 0.0003(6) -0.0026(6)
C14 0.0187(8) 0.0191(8) 0.0146(7) -0.0015(6) 0.0001(6) -0.0011(6)
C15 0.0190(8) 0.0195(8) 0.0168(7) -0.0022(6) 0.0000(6) -0.0006(6)
C16 0.0215(8) 0.0166(7) 0.0247(8) -0.0047(6) 0.0018(6) -0.0026(6)

loop_
_atom_type_symbol
_atom_type_description
_atom_type_scat_dispersion_real
_atom_type_scat_dispersion_imag
_atom_type_scat_source
C C 0.0033 0.0016
;
International Tables for Crystallography
(Vol. C, Tables 4.2.6.8 and 6.1.1.4)
;
H H 0.0000 0.0000
;
International Tables for Crystallography
(Vol. C, Table 6.1.1.4)
;
N N 0.0061 0.0033
;
International Tables for Crystallography
(Vol. C, Tables 4.2.6.8 and 6.1.1.4)
;
O O 0.0106 0.0060
;
International Tables for Crystallography
(Vol. C, Tables 4.2.6.8 and 6.1.1.4)
;

loop_
_geom_angle_atom_site_label_1
_geom_angle_atom_site_label_2
_geom_angle_atom_site_label_3
_geom_angle
_geom_angle_publ_flag
C1 N1 C6 123.25(12) yes
C1 N1 C12 119.14(12) yes
C6 N1 C12 117.18(11) yes
C3 N2 C4 115.73(12) yes
N1 C1 C2 120.31(13) yes
N1 C1 C5 121.70(13) yes
C2 C1 C5 118.00(13) yes
C1 C2 C3 118.85(14) yes
N2 C3 C2 124.16(14) yes
N2 C4 C5 124.88(14) yes
C1 C5 C4 118.36(13) yes
N1 C6 C7 120.30(12) yes
N1 C6 C11 118.76(12) yes
C7 C6 C11 120.91(13) yes
C6 C7 C8 119.08(13) yes
C7 C8 C9 120.54(14) yes
C8 C9 C10 119.84(14) yes
C9 C10 C11 120.18(13) yes
C6 C11 C10 119.43(13) yes
N1 C12 C13 179.23(15) yes
C12 C13 C14 177.71(15) yes
C13 C14 C15 179.07(15) yes
C14 C15 C16 177.00(15) yes
O1 C16 C15 112.86(12) yes
C16 O1 H1 108.4(13) no
C1 C2 H2 120.577 no
C3 C2 H2 120.570 no
N2 C3 H3 117.923 no
C2 C3 H3 117.912 no
N2 C4 H4 117.566 no
C5 C4 H4 117.556 no
C1 C5 H5 120.814 no
C4 C5 H5 120.826 no
C6 C7 H7 120.459 no
C8 C7 H7 120.463 no
C7 C8 H8 119.721 no
C9 C8 H8 119.737 no
C8 C9 H9 120.083 no
C10 C9 H9 120.079 no
C9 C10 H10 119.904 no
C11 C10 H10 119.914 no
C6 C11 H11 120.284 no
C10 C11 H11 120.285 no
O1 C16 H16A 109.016 no
O1 C16 H16B 109.017 no
C15 C16 H16A 109.016 no
C15 C16 H16B 109.011 no
H16A C16 H16B 107.794 no

loop_
_geom_bond_atom_site_label_1
_geom_bond_atom_site_label_2
_geom_bond_distance
_geom_bond_publ_flag
O1 C16 1.4199(18) yes
N1 C1 1.4146(18) yes
N1 C6 1.4495(19) yes
N1 C12 1.3496(19) yes
N2 C3 1.346(2) yes
N2 C4 1.339(2) yes
C1 C2 1.395(2) yes
C1 C5 1.393(2) yes
C2 C3 1.380(2) yes
C4 C5 1.381(2) yes
C6 C7 1.390(2) yes
C6 C11 1.3912(19) yes
C7 C8 1.387(2) yes
C8 C9 1.390(2) yes
C9 C10 1.391(2) yes
C10 C11 1.387(2) yes
C12 C13 1.199(2) yes
C13 C14 1.376(2) yes
C14 C15 1.205(2) yes
C15 C16 1.467(2) yes
O1 H1 1.01(2) no
C2 H2 0.950 no
C3 H3 0.950 no
C4 H4 0.950 no
C5 H5 0.950 no
C7 H7 0.950 no
C8 H8 0.950 no
C9 H9 0.950 no
C10 H10 0.950 no
C11 H11 0.950 no
C16 H16A 0.990 no
C16 H16B 0.990 no

loop_
_geom_contact_atom_site_label_1
_geom_contact_atom_site_label_2
_geom_contact_distance
_geom_contact_site_symmetry_2
_geom_contact_publ_flag
O1 C14 3.4566(19) . no
N2 C1 2.8111(18) . no
C1 C7 3.131(2) . no
C1 C13 3.470(2) . no
C2 C4 2.704(2) . no
C2 C12 2.780(2) . no
C2 C13 3.527(2) . no
C3 C5 2.715(2) . no
C5 C6 2.941(2) . no
C5 C7 3.091(2) . no
C6 C9 2.770(2) . no
C6 C13 3.455(2) . no
C7 C10 2.787(2) . no
C7 C12 3.531(2) . no
C8 C11 2.780(2) . no
C11 C12 2.895(2) . no
O1 N2 2.7765(16) 2_665 no
O1 C4 3.360(2) 1_445 no
O1 C4 3.599(2) 2_665 no
O1 C5 3.4191(19) 1_445 no
O1 C5 3.3412(18) 1_545 no
O1 C7 3.2907(18) 1_545 no
O1 C16 3.412(2) 1_655 no
N1 C5 3.5581(19) 1_455 no
N2 O1 2.7765(16) 2_665 no
N2 C2 3.595(2) 1_655 no
N2 C3 3.505(2) 1_655 no
N2 C15 3.468(2) 2_665 no
N2 C16 3.529(2) 2_665 no
C1 C4 3.590(2) 1_455 no
C1 C5 3.476(2) 1_455 no
C2 N2 3.595(2) 1_455 no
C2 C4 3.462(2) 1_455 no
C3 N2 3.505(2) 1_455 no
C3 C14 3.586(2) 2_665 no
C4 O1 3.360(2) 1_665 no
C4 O1 3.599(2) 2_665 no
C4 C1 3.590(2) 1_655 no
C4 C2 3.462(2) 1_655 no
C4 C4 3.590(2) 2_675 no
C5 O1 3.3412(18) 1_565 no
C5 O1 3.4191(19) 1_665 no
C5 N1 3.5581(19) 1_655 no
C5 C1 3.476(2) 1_655 no
C7 O1 3.2907(18) 1_565 no
C11 C12 3.548(2) 1_655 no
C12 C11 3.548(2) 1_455 no
C14 C3 3.586(2) 2_665 no
C15 N2 3.468(2) 2_665 no
C16 O1 3.412(2) 1_455 no
C16 N2 3.529(2) 2_665 no
N1 H2 2.6234 . no
N1 H5 2.6512 . no
N1 H7 2.6388 . no
N1 H11 2.6070 . no
N2 H2 3.2545 . no
N2 H5 3.2560 . no
C1 H3 3.2383 . no
C1 H4 3.2303 . no
C1 H7 2.9757 . no
C2 H5 3.2581 . no
C3 H4 3.1322 . no
C4 H3 3.1331 . no
C5 H2 3.2563 . no
C5 H7 2.8202 . no
C6 H5 2.6323 . no
C6 H8 3.2532 . no
C6 H10 3.2581 . no
C7 H5 2.5320 . no
C7 H9 3.2680 . no
C7 H11 3.2760 . no
C8 H5 3.5015 . no
C8 H10 3.2635 . no
C9 H7 3.2706 . no
C9 H11 3.2665 . no
C10 H8 3.2625 . no
C11 H7 3.2771 . no
C11 H9 3.2647 . no
C12 H2 2.4740 . no
C12 H11 2.6973 . no
C13 H2 2.9264 . no
C13 H11 3.2752 . no
C14 H1 3.31(2) . no
C14 H16A 3.1522 . no
C14 H16B 3.1384 . no
C15 H1 2.48(2) . no
H1 H16A 2.7831 . no
H1 H16B 2.3837 . no
H2 H3 2.3076 . no
H4 H5 2.3072 . no
H5 H7 2.3700 . no
H7 H8 2.3401 . no
H8 H9 2.3374 . no
H9 H10 2.3404 . no
H10 H11 2.3398 . no
O1 H4 2.6700 1_445 no
O1 H4 3.4677 2_665 no
O1 H5 2.8336 1_445 no
O1 H5 3.0902 1_545 no
O1 H7 2.4028 1_545 no
O1 H16A 3.5826 1_655 no
O1 H16B 2.5017 1_655 no
N1 H5 3.4106 1_455 no
N2 H1 1.77(2) 2_665 no
N2 H3 3.5445 1_655 no
N2 H4 3.1847 2_675 no
N2 H4 3.3412 2_775 no
N2 H16B 3.0018 2_565 no
C1 H5 3.5062 1_455 no
C3 H1 2.79(2) 2_665 no
C3 H16B 3.1581 2_565 no
C4 H1 3.46(2) 1_565 no
C4 H1 3.47(2) 1_665 no
C4 H1 2.67(2) 2_665 no
C4 H4 3.3081 2_675 no
C4 H4 3.0850 2_775 no
C5 H1 3.50(2) 1_565 no
C5 H7 3.2741 1_655 no
C7 H5 3.2522 1_455 no
C7 H16A 3.4255 1_565 no
C8 H8 3.1665 2_676 no
C8 H16A 3.5249 1_565 no
C8 H16A 3.4832 2_566 no
C9 H8 3.3170 2_676 no
C9 H16A 3.1484 2_566 no
C10 H11 3.1938 2_666 no
C11 H10 3.3054 2_666 no
C11 H10 3.5289 2_766 no
C11 H11 3.5110 2_666 no
C12 H10 3.3258 2_666 no
C12 H11 3.1065 1_455 no
C13 H3 3.1243 2_665 no
C13 H10 2.9096 2_666 no
C13 H11 2.9725 1_455 no
C14 H3 3.3519 2_565 no
C14 H3 2.9072 2_665 no
C14 H9 3.1269 2_666 no
C14 H10 2.9861 2_666 no
C14 H11 3.4092 1_455 no
C14 H16B 3.2549 1_655 no
C15 H3 3.0559 2_565 no
C15 H3 3.2182 2_665 no
C15 H9 3.2805 2_566 no
C15 H9 2.9730 2_666 no
C15 H10 3.5202 2_666 no
C15 H16B 2.9371 1_655 no
C16 H1 3.33(2) 1_455 no
C16 H3 3.2852 2_565 no
C16 H4 3.5333 1_445 no
C16 H5 3.2966 1_445 no
C16 H7 3.0877 1_545 no
C16 H9 3.0606 2_566 no
C16 H9 3.4327 2_666 no
C16 H16B 3.1411 1_655 no
H1 N2 1.77(2) 2_665 no
H1 C3 2.79(2) 2_665 no
H1 C4 3.47(2) 1_445 no
H1 C4 3.46(2) 1_545 no
H1 C4 2.67(2) 2_665 no
H1 C5 3.50(2) 1_545 no
H1 C16 3.33(2) 1_655 no
H1 H3 3.4742 2_565 no
H1 H3 2.9075 2_665 no
H1 H4 2.6024 1_445 no
H1 H4 3.2841 1_545 no
H1 H4 2.7004 2_665 no
H1 H5 3.5048 1_445 no
H1 H5 3.3717 1_545 no
H1 H7 3.2860 1_545 no
H1 H16B 2.3651 1_655 no
H2 H2 3.0888 2_665 no
H2 H3 3.2488 2_665 no
H3 N2 3.5445 1_455 no
H3 C13 3.1243 2_665 no
H3 C14 3.3519 2_565 no
H3 C14 2.9072 2_665 no
H3 C15 3.0559 2_565 no
H3 C15 3.2182 2_665 no
H3 C16 3.2852 2_565 no
H3 H1 3.4742 2_565 no
H3 H1 2.9075 2_665 no
H3 H2 3.2488 2_665 no
H3 H16B 2.7220 2_565 no
H4 O1 2.6700 1_665 no
H4 O1 3.4677 2_665 no
H4 N2 3.1847 2_675 no
H4 N2 3.3412 2_775 no
H4 C4 3.3081 2_675 no
H4 C4 3.0850 2_775 no
H4 C16 3.5333 1_665 no
H4 H1 3.2841 1_565 no
H4 H1 2.6024 1_665 no
H4 H1 2.7004 2_665 no
H4 H4 3.2871 2_675 no
H4 H4 2.3084 2_775 no
H4 H16B 3.2650 1_665 no
H5 O1 3.0902 1_565 no
H5 O1 2.8336 1_665 no
H5 N1 3.4106 1_655 no
H5 C1 3.5062 1_655 no
H5 C7 3.2522 1_655 no
H5 C16 3.2966 1_665 no
H5 H1 3.3717 1_565 no
H5 H1 3.5048 1_665 no
H5 H7 2.5173 1_655 no
H5 H16A 3.2951 1_665 no
H5 H16B 3.1010 1_665 no
H7 O1 2.4028 1_565 no
H7 C5 3.2741 1_455 no
H7 C16 3.0877 1_565 no
H7 H1 3.2860 1_565 no
H7 H5 2.5173 1_455 no
H7 H16A 2.7455 1_565 no
H8 C8 3.1665 2_676 no
H8 C9 3.3170 2_676 no
H8 H8 2.9771 2_576 no
H8 H8 2.6026 2_676 no
H8 H9 2.9046 2_676 no
H8 H16A 2.9425 1_565 no
H8 H16A 3.3754 1_665 no
H8 H16A 3.1552 2_566 no
H9 C14 3.1269 2_666 no
H9 C15 3.2805 2_566 no
H9 C15 2.9730 2_666 no
H9 C16 3.0606 2_566 no
H9 C16 3.4327 2_666 no
H9 H8 2.9046 2_676 no
H9 H16A 2.4989 2_566 no
H9 H16A 3.0597 2_666 no
H9 H16B 3.0194 2_566 no
H10 C11 3.3054 2_666 no
H10 C11 3.5289 2_766 no
H10 C12 3.3258 2_666 no
H10 C13 2.9096 2_666 no
H10 C14 2.9861 2_666 no
H10 C15 3.5202 2_666 no
H10 H10 3.3826 2_766 no
H10 H11 2.8296 2_666 no
H10 H11 2.7755 2_766 no
H11 C10 3.1938 2_666 no
H11 C11 3.5110 2_666 no
H11 C12 3.1065 1_655 no
H11 C13 2.9725 1_655 no
H11 C14 3.4092 1_655 no
H11 H10 2.8296 2_666 no
H11 H10 2.7755 2_766 no
H11 H11 3.4124 2_666 no
H16A O1 3.5826 1_455 no
H16A C7 3.4255 1_545 no
H16A C8 3.5249 1_545 no
H16A C8 3.4832 2_566 no
H16A C9 3.1484 2_566 no
H16A H5 3.2951 1_445 no
H16A H7 2.7455 1_545 no
H16A H8 3.3754 1_445 no
H16A H8 2.9425 1_545 no
H16A H8 3.1552 2_566 no
H16A H9 2.4989 2_566 no
H16A H9 3.0597 2_666 no
H16A H16B 3.4852 1_655 no
H16B O1 2.5017 1_455 no
H16B N2 3.0018 2_565 no
H16B C3 3.1581 2_565 no
H16B C14 3.2549 1_455 no
H16B C15 2.9371 1_455 no
H16B C16 3.1411 1_455 no
H16B H1 2.3651 1_455 no
H16B H3 2.7220 2_565 no
H16B H4 3.2650 1_445 no
H16B H5 3.1010 1_445 no
H16B H9 3.0194 2_566 no
H16B H16A 3.4852 1_455 no

loop_
_geom_hbond_atom_site_label_D
_geom_hbond_atom_site_label_H
_geom_hbond_atom_site_label_A
_geom_hbond_site_symmetry_A
_geom_hbond_distance_DH
_geom_hbond_distance_HA
_geom_hbond_distance_DA
_geom_hbond_angle_DHA
_geom_hbond_publ_flag
O1 H1 N2 2_665 1.01(2) 1.77(2) 2.7765(16) 177(2) yes

loop_
_geom_torsion_atom_site_label_1
_geom_torsion_atom_site_label_2
_geom_torsion_atom_site_label_3
_geom_torsion_atom_site_label_4
_geom_torsion
_geom_torsion_publ_flag
C1 N1 C6 C7 55.63(17) no
C1 N1 C6 C11 -126.23(13) no
C6 N1 C1 C2 179.77(10) no
C6 N1 C1 C5 -0.21(18) no
C12 N1 C1 C2 7.53(18) no
C12 N1 C1 C5 -172.45(11) no
C12 N1 C6 C7 -131.99(12) no
C12 N1 C6 C11 46.15(17) no
C3 N2 C4 C5 -0.4(2) no
C4 N2 C3 C2 0.5(2) no
N1 C1 C2 C3 178.77(11) no
N1 C1 C5 C4 -178.66(10) no
C2 C1 C5 C4 1.36(18) no
C5 C1 C2 C3 -1.25(19) no
C1 C2 C3 N2 0.3(2) no
N2 C4 C5 C1 -0.6(2) no
N1 C6 C7 C8 179.43(11) no
N1 C6 C11 C10 -178.76(11) no
C7 C6 C11 C10 -0.6(2) no
C11 C6 C7 C8 1.3(2) no
C6 C7 C8 C9 -1.0(2) no
C7 C8 C9 C10 0.0(2) no
C8 C9 C10 C11 0.7(2) no
C9 C10 C11 C6 -0.4(2) no

_cod_database_fobs_code 1549125
